data_7716627
loop_
_publ_author_name
'Smirnova, Kristina A.'
'Golomolzina, Irina V.'
'Romanenko, Galina V.'
'Fokin, Sergey V.'
'Tolstikov, Svyatoslav E.'
'Letyagin, Gleb A.'
'Chernavin, Platon A.'
'Bogomyakov, Artem S.'

_publ_section_title
;
 Solvent-controlled solid-state phase transitions of a heterospin Cu(II)
 complex with imidazolyl-substituted nitronyl nitroxide.
;
_journal_issue 31
_journal_name_full 'Dalton transactions (Cambridge, England : 2003)'
_journal_page_first 13119
_journal_page_last 13128
_journal_paper_doi 10.1039/d4dt01861c
_journal_volume 53
_journal_year 2024
_chemical_formula_sum 'C23.5 H24 Br Cu F12 N4 O6'
_chemical_formula_weight 829.92
_space_group_crystal_system orthorhombic
_space_group_IT_number 43
_space_group_name_Hall 'F 2 -2d'
_space_group_name_H-M_alt 'F d d 2'
_atom_sites_solution_hydrogens geom
_audit_creation_method SHELXL-2019/3
_audit_update_record
;
2024-04-23 deposited with the CCDC.	2024-07-11 downloaded from the CCDC.
;
_cell_angle_alpha 90
_cell_angle_beta 90
_cell_angle_gamma 90
_cell_formula_units_Z 16
_cell_length_a 22.7627(7)
_cell_length_b 45.5849(12)
_cell_length_c 12.9118(4)
_cell_measurement_reflns_used 6292
_cell_measurement_temperature 296(2)
_cell_measurement_theta_max 19.90
_cell_measurement_theta_min 2.26
_cell_volume 13397.7(7)
_computing_cell_refinement 'Bruker SAINT'
_computing_data_collection 'Bruker APEX2'
_computing_data_reduction 'Bruker SAINT'
_computing_molecular_graphics 'Bruker SHELXTL'
_computing_publication_material 'Bruker SHELXTL'
_computing_structure_refinement 'SHELXL-2019/2 (Sheldrick, 2019)'
_computing_structure_solution 'SHELXS-97 (Sheldrick, 2008)'
_diffrn_ambient_temperature 296(2)
_diffrn_measured_fraction_theta_full 1.000
_diffrn_measured_fraction_theta_max 0.995
_diffrn_measurement_device_type 'Bruker APEX-II CCD'
_diffrn_measurement_method '\f and \w scans'
_diffrn_radiation_type MoK\a
_diffrn_radiation_wavelength 0.71073
_diffrn_reflns_av_R_equivalents 0.0592
_diffrn_reflns_av_unetI/netI 0.1069
_diffrn_reflns_Laue_measured_fraction_full 1.000
_diffrn_reflns_Laue_measured_fraction_max 0.995
_diffrn_reflns_limit_h_max 29
_diffrn_reflns_limit_h_min -28
_diffrn_reflns_limit_k_max 60
_diffrn_reflns_limit_k_min -60
_diffrn_reflns_limit_l_max 17
_diffrn_reflns_limit_l_min -17
_diffrn_reflns_number 37860
_diffrn_reflns_point_group_measured_fraction_full 0.999
_diffrn_reflns_point_group_measured_fraction_max 0.987
_diffrn_reflns_theta_full 25.242
_diffrn_reflns_theta_max 28.292
_diffrn_reflns_theta_min 1.787
_exptl_absorpt_coefficient_mu 1.953
_exptl_absorpt_correction_T_max 0.2864
_exptl_absorpt_correction_T_min 0.2150
_exptl_absorpt_correction_type multi-scan
_exptl_crystal_colour dark_green
_exptl_crystal_density_diffrn 1.646
_exptl_crystal_description block
_exptl_crystal_F_000 6608
_exptl_crystal_size_max 0.48
_exptl_crystal_size_mid 0.25
_exptl_crystal_size_min 0.15
_refine_diff_density_max 0.403
_refine_diff_density_min -0.528
_refine_diff_density_rms 0.057
_refine_ls_abs_structure_details
; 
 Flack x determined using 1236 quotients [(I+)-(I-)]/[(I+)+(I-)] 
 (Parsons, Flack and Wagner, Acta Cryst. B69 (2013) 249-259). 
;
_refine_ls_abs_structure_Flack 0.013(5)
_refine_ls_extinction_method none
_refine_ls_goodness_of_fit_ref 0.822
_refine_ls_hydrogen_treatment constr
_refine_ls_matrix_type full
_refine_ls_number_parameters 465
_refine_ls_number_reflns 8219
_refine_ls_number_restraints 11
_refine_ls_restrained_S_all 0.824
_refine_ls_R_factor_all 0.1288
_refine_ls_R_factor_gt 0.0487
_refine_ls_shift/su_max 0.002
_refine_ls_shift/su_mean 0.000
_refine_ls_structure_factor_coef Fsqd
_refine_ls_weighting_details 'w=1/[\s^2^(Fo^2^)+(0.0599P)^2^] where P=(Fo^2^+2Fc^2^)/3'
_refine_ls_weighting_scheme calc
_refine_ls_wR_factor_gt 0.1079
_refine_ls_wR_factor_ref 0.1226
_reflns_Friedel_coverage 0.902
_reflns_Friedel_fraction_full 0.999
_reflns_Friedel_fraction_max 0.978
_reflns_number_gt 3489
_reflns_number_total 8219
_reflns_threshold_expression 'I > 2\s(I)'
_cod_data_source_file d4dt01861c2.cif
_cod_data_source_block z534cs
_cod_depositor_comments 'Adding full bibliography for 7716620--7716632.cif.'
_cod_original_formula_sum 'C23.50 H24 Br Cu F12 N4 O6'
_cod_database_code 7716627
_shelx_shelxl_version_number 2019/3
_shelx_space_group_comment
; 
The symmetry employed for this shelxl refinement is uniquely defined 
by the following loop, which should always be used as a source of 
symmetry information in preference to the above space-group names. 
They are only intended as comments. 
;

loop_
_space_group_symop_operation_xyz
'x, y, z'
'-x, -y, z'
'x+1/4, -y+1/4, z+1/4'
'-x+1/4, y+1/4, z+1/4'
'x, y+1/2, z+1/2'
'-x, -y+1/2, z+1/2'
'x+1/4, -y+3/4, z+3/4'
'-x+1/4, y+3/4, z+3/4'
'x+1/2, y, z+1/2'
'-x+1/2, -y, z+1/2'
'x+3/4, -y+1/4, z+3/4'
'-x+3/4, y+1/4, z+3/4'
'x+1/2, y+1/2, z'
'-x+1/2, -y+1/2, z'
'x+3/4, -y+3/4, z+1/4'
'-x+3/4, y+3/4, z+1/4'

loop_
_atom_site_label
_atom_site_type_symbol
_atom_site_fract_x
_atom_site_fract_y
_atom_site_fract_z
_atom_site_U_iso_or_equiv
_atom_site_adp_type
_atom_site_occupancy
_atom_site_site_symmetry_order
_atom_site_calc_flag
_atom_site_refinement_flags_posn
_atom_site_refinement_flags_adp
_atom_site_refinement_flags_occupancy
_atom_site_disorder_assembly
_atom_site_disorder_group
Cu Cu -0.15273(4) -0.09419(2) 0.58853(8) 0.0582(3) Uani 1 1 d . . . . .
O1H O -0.0789(2) -0.09652(13) 0.7078(5) 0.0825(17) Uani 1 1 d . . . . .
C1H C -0.0259(6) -0.0777(3) 0.8502(14) 0.126(4) Uani 1 1 d . U . . .
F1A F -0.0318(7) -0.0585(3) 0.9186(8) 0.181(6) Uani 0.792(12) 1 d . . P A 1
F2A F -0.0367(7) -0.1022(3) 0.8996(9) 0.177(5) Uani 0.792(12) 1 d . . P A 1
F3A F 0.0305(4) -0.0787(6) 0.8314(11) 0.244(9) Uani 0.792(12) 1 d . . P A 1
F1B F 0.004(4) -0.0973(13) 0.839(5) 0.181(6) Uani 0.208(12) 1 d . . P A 2
F2B F -0.013(2) -0.0424(10) 0.871(3) 0.177(5) Uani 0.208(12) 1 d . . P A 2
F3B F -0.0756(18) -0.073(2) 0.916(4) 0.244(9) Uani 0.208(12) 1 d . . P A 2
C2H C -0.0618(3) -0.0735(2) 0.7495(6) 0.072(2) Uani 1 1 d . . . . .
C3H C -0.0710(4) -0.0445(2) 0.7137(9) 0.090(3) Uani 1 1 d . . . . .
H3H H -0.056843 -0.029097 0.753817 0.107 Uiso 1 1 calc R U . . .
C4H C -0.0988(4) -0.03808(15) 0.6254(7) 0.066(2) Uani 1 1 d . . . . .
C5H C -0.1009(6) -0.00555(19) 0.5972(11) 0.106(3) Uani 1 1 d . . . . .
F5A F -0.1039(7) 0.0000(2) 0.4980(15) 0.110(3) Uani 0.5 1 d . . P B 1
F6A F -0.1580(11) 0.0029(3) 0.6317(12) 0.112(3) Uani 0.5 1 d . . P B 1
F5B F -0.1508(12) 0.0061(3) 0.5793(12) 0.110(3) Uani 0.5 1 d . . P B 2
F6B F -0.0641(6) -0.0018(2) 0.5148(15) 0.112(3) Uani 0.5 1 d . . P B 2
F4A F -0.0695(3) 0.01198(11) 0.6531(7) 0.157(3) Uani 1 1 d . . . . .
O2H O -0.1228(2) -0.05434(9) 0.5597(4) 0.0655(14) Uani 1 1 d . . . . .
O3H O -0.1733(2) -0.13390(9) 0.6357(4) 0.0652(13) Uani 1 1 d . . . . .
C6H C -0.1863(5) -0.1723(2) 0.7554(9) 0.091(3) Uani 1 1 d . . . . .
F7A F -0.204(2) -0.1887(4) 0.672(2) 0.196(9) Uani 0.5 1 d . . P C 1
F8A F -0.2198(11) -0.1802(3) 0.830(2) 0.138(8) Uani 0.5 1 d . . P C 1
F9A F -0.1352(8) -0.1772(4) 0.782(3) 0.138(8) Uani 0.5 1 d . . P C 1
F7B F -0.176(2) -0.1736(3) 0.861(2) 0.196(9) Uani 0.5 1 d . . P C 2
F8B F -0.1536(12) -0.1862(3) 0.704(3) 0.138(8) Uani 0.5 1 d . . P C 2
F9B F -0.2361(9) -0.1844(4) 0.762(3) 0.138(8) Uani 0.5 1 d . . P C 2
C7H C -0.1920(3) -0.13891(14) 0.7249(7) 0.061(2) Uani 1 1 d . . . . .
C8H C -0.2152(3) -0.11939(15) 0.7960(6) 0.065(2) Uani 1 1 d . . . . .
H8H H -0.227810 -0.126218 0.860201 0.078 Uiso 1 1 calc R U . . .
C9H C -0.2199(3) -0.08980(15) 0.7729(7) 0.058(2) Uani 1 1 d . . . . .
C10H C -0.2468(4) -0.06994(18) 0.8546(7) 0.077(2) Uani 1 1 d . . . . .
F10H F -0.2718(3) -0.08336(13) 0.9317(5) 0.143(2) Uani 1 1 d . . . . .
F11H F -0.2875(3) -0.05323(13) 0.8154(5) 0.139(2) Uani 1 1 d . . . . .
F12H F -0.2092(3) -0.05218(16) 0.8925(6) 0.170(3) Uani 1 1 d . . . . .
O4H O -0.2043(2) -0.07678(9) 0.6940(4) 0.0598(12) Uani 1 1 d . . . . .
O1R O 0.0177(2) -0.15849(11) 0.2109(4) 0.0740(15) Uani 1 1 d . . . . .
N2R N -0.0288(3) -0.17435(13) 0.2244(5) 0.0678(16) Uani 1 1 d . . . . .
C3R C -0.0394(4) -0.20167(19) 0.1604(7) 0.083(3) Uani 1 1 d . . . . .
C4R C 0.0180(4) -0.2171(2) 0.1394(10) 0.125(4) Uani 1 1 d . . . . .
H4RA H 0.010797 -0.234366 0.098826 0.187 Uiso 1 1 calc R U . . .
H4RB H 0.043748 -0.204184 0.102239 0.187 Uiso 1 1 calc R U . . .
H4RC H 0.035871 -0.222554 0.203936 0.187 Uiso 1 1 calc R U . . .
C5R C -0.0666(4) -0.1922(2) 0.0580(8) 0.112(4) Uani 1 1 d . . . . .
H5RA H -0.103196 -0.182336 0.071040 0.168 Uiso 1 1 calc R U . . .
H5RB H -0.040333 -0.179070 0.022804 0.168 Uiso 1 1 calc R U . . .
H5RC H -0.073586 -0.209116 0.015563 0.168 Uiso 1 1 calc R U . . .
C6R C -0.0817(4) -0.21755(19) 0.2343(8) 0.088(3) Uani 1 1 d . . . . .
C7R C -0.1295(4) -0.23624(19) 0.1802(9) 0.121(4) Uani 1 1 d . . . . .
H7RA H -0.111503 -0.252862 0.147391 0.182 Uiso 1 1 calc R U . . .
H7RB H -0.157473 -0.242891 0.230663 0.182 Uiso 1 1 calc R U . . .
H7RC H -0.149200 -0.224558 0.128981 0.182 Uiso 1 1 calc R U . . .
C8R C -0.0504(4) -0.23516(19) 0.3159(8) 0.108(3) Uani 1 1 d . . . . .
H8RA H -0.031611 -0.251748 0.284243 0.162 Uiso 1 1 calc R U . . .
H8RB H -0.021349 -0.223110 0.348988 0.162 Uiso 1 1 calc R U . . .
H8RC H -0.078233 -0.241853 0.366495 0.162 Uiso 1 1 calc R U . . .
N9R N -0.1110(3) -0.19159(14) 0.2852(5) 0.0759(18) Uani 1 1 d . . . . .
O10R O -0.1584(3) -0.19339(12) 0.3366(6) 0.0957(18) Uani 1 1 d . . . . .
C11R C -0.0740(3) -0.16825(15) 0.2837(6) 0.0603(19) Uani 1 1 d . . . . .
C12R C -0.0839(3) -0.14202(14) 0.3445(6) 0.0550(17) Uani 1 1 d . . . . .
C13R C -0.1104(3) -0.13998(14) 0.4391(6) 0.0532(18) Uani 1 1 d . . . . .
H13R H -0.125097 -0.155708 0.477017 0.064 Uiso 1 1 calc R U . . .
N14R N -0.1121(2) -0.11087(11) 0.4700(5) 0.0523(14) Uani 1 1 d . . . . .
C15R C -0.0885(3) -0.09602(15) 0.3911(6) 0.061(2) Uani 1 1 d . . . . .
H15R H -0.085052 -0.075696 0.389216 0.073 Uiso 1 1 calc R U . . .
N16R N -0.0707(3) -0.11367(12) 0.3157(5) 0.0716(19) Uani 1 1 d . . . . .
C17X C -0.0536(5) -0.1029(2) 0.2132(9) 0.114(4) Uani 0.90(3) 1 d . . P D 1
H17X H -0.018770 -0.113375 0.190245 0.137 Uiso 0.90(3) 1 calc R U P D 1
H17Y H -0.043810 -0.082273 0.217775 0.137 Uiso 0.90(3) 1 calc R U P D 1
C18X C -0.1055(14) -0.1074(4) 0.1289(11) 0.232(15) Uani 0.90(3) 1 d . . P D 1
H18X H -0.091586 -0.101265 0.061278 0.278 Uiso 0.90(3) 1 calc R U P D 1
H18Y H -0.115639 -0.128020 0.124931 0.278 Uiso 0.90(3) 1 calc R U P D 1
C19X C -0.1572(11) -0.0906(6) 0.1560(18) 0.273(12) Uani 0.90(3) 1 d . . P D 1
H19X H -0.187122 -0.093694 0.104779 0.410 Uiso 0.90(3) 1 calc R U P D 1
H19Y H -0.171418 -0.096877 0.222459 0.410 Uiso 0.90(3) 1 calc R U P D 1
H19Z H -0.147390 -0.070150 0.158871 0.410 Uiso 0.90(3) 1 calc R U P D 1
C17Q C -0.0536(5) -0.1029(2) 0.2132(9) 0.114(4) Uani 0.10(3) 1 d D . P D 2
H17Q H -0.050250 -0.119582 0.166681 0.137 Uiso 0.10(3) 1 calc R U P D 2
H17S H -0.015026 -0.093988 0.218386 0.137 Uiso 0.10(3) 1 calc R U P D 2
C18Q C -0.096(3) -0.081(2) 0.166(9) 0.232(15) Uani 0.10(3) 1 d D . P D 2
H18Q H -0.095180 -0.063054 0.207450 0.278 Uiso 0.10(3) 1 calc R U P D 2
H18S H -0.081586 -0.075543 0.097182 0.278 Uiso 0.10(3) 1 calc R U P D 2
C19Q C -0.1572(11) -0.0906(6) 0.1560(18) 0.273(12) Uani 0.10(3) 1 d D . P D 2
H19A H -0.180417 -0.075304 0.125530 0.410 Uiso 0.10(3) 1 calc R U P D 2
H19B H -0.158778 -0.107757 0.112937 0.410 Uiso 0.10(3) 1 calc R U P D 2
H19C H -0.172402 -0.095241 0.223445 0.410 Uiso 0.10(3) 1 calc R U P D 2
Br1S Br 0.0602(3) 0.02047(13) 0.2235(5) 0.2157(16) Uani 0.5 1 d D . P E -1
C1S C 0.0149(8) -0.0099(3) 0.188(2) 0.141(11) Uani 0.5 1 d D . P E -1
H2SA H 0.036150 -0.028054 0.200407 0.169 Uiso 0.5 1 calc R U P E -1
H2SB H 0.005697 -0.008821 0.115094 0.169 Uiso 0.5 1 calc R U P E -1
Br2S Br -0.0619(3) -0.01041(13) 0.2722(6) 0.2157(16) Uani 0.5 1 d D . P E -1

loop_
_atom_site_aniso_label
_atom_site_aniso_U_11
_atom_site_aniso_U_22
_atom_site_aniso_U_33
_atom_site_aniso_U_23
_atom_site_aniso_U_13
_atom_site_aniso_U_12
Cu 0.0684(5) 0.0371(3) 0.0692(5) 0.0020(4) 0.0184(5) 0.0006(4)
O1H 0.069(4) 0.075(4) 0.103(5) 0.014(3) 0.009(3) 0.000(3)
C1H 0.117(7) 0.134(6) 0.128(7) -0.004(6) 0.004(6) -0.003(6)
F1A 0.240(15) 0.195(11) 0.109(7) -0.023(8) -0.067(9) 0.022(11)
F2A 0.260(14) 0.167(9) 0.103(7) 0.038(6) -0.041(8) 0.006(9)
F3A 0.085(7) 0.48(3) 0.170(10) 0.051(15) -0.047(8) -0.018(10)
F1B 0.240(15) 0.195(11) 0.109(7) -0.023(8) -0.067(9) 0.022(11)
F2B 0.260(14) 0.167(9) 0.103(7) 0.038(6) -0.041(8) 0.006(9)
F3B 0.085(7) 0.48(3) 0.170(10) 0.051(15) -0.047(8) -0.018(10)
C2H 0.055(5) 0.097(7) 0.063(6) -0.005(5) 0.007(4) -0.007(5)
C3H 0.077(6) 0.077(6) 0.115(9) -0.029(6) 0.028(6) -0.023(5)
C4H 0.073(6) 0.051(4) 0.075(6) -0.003(4) 0.023(5) -0.003(4)
C5H 0.142(10) 0.053(5) 0.124(9) -0.010(6) 0.024(10) -0.016(6)
F5A 0.143(9) 0.056(5) 0.131(9) 0.028(5) 0.013(9) -0.002(5)
F6A 0.130(8) 0.068(5) 0.140(8) 0.016(5) 0.039(9) 0.017(5)
F5B 0.143(9) 0.056(5) 0.131(9) 0.028(5) 0.013(9) -0.002(5)
F6B 0.130(8) 0.068(5) 0.140(8) 0.016(5) 0.039(9) 0.017(5)
F4A 0.185(6) 0.054(3) 0.231(8) -0.010(4) -0.026(6) -0.036(4)
O2H 0.079(3) 0.045(3) 0.072(4) 0.000(2) 0.021(3) -0.010(2)
O3H 0.076(3) 0.045(3) 0.075(4) 0.005(2) 0.023(3) 0.002(2)
C6H 0.067(7) 0.094(7) 0.111(9) 0.033(6) 0.030(7) -0.008(6)
F7A 0.34(3) 0.069(6) 0.179(14) 0.050(8) -0.064(19) -0.040(12)
F8A 0.130(13) 0.058(6) 0.23(2) 0.041(10) 0.123(15) 0.027(8)
F9A 0.074(7) 0.094(8) 0.25(2) 0.089(12) -0.018(10) 0.006(6)
F7B 0.34(3) 0.069(6) 0.179(14) 0.050(8) -0.064(19) -0.040(12)
F8B 0.130(13) 0.058(6) 0.23(2) 0.041(10) 0.123(15) 0.027(8)
F9B 0.074(7) 0.094(8) 0.25(2) 0.089(12) -0.018(10) 0.006(6)
C7H 0.056(5) 0.039(4) 0.087(6) 0.007(4) 0.013(5) -0.005(3)
C8H 0.068(5) 0.053(4) 0.075(5) 0.016(4) 0.021(4) 0.004(4)
C9H 0.050(5) 0.054(4) 0.069(5) -0.006(4) 0.007(4) -0.002(4)
C10H 0.082(6) 0.073(5) 0.075(6) -0.009(5) 0.025(6) -0.003(5)
F10H 0.193(6) 0.115(4) 0.122(5) -0.012(4) 0.093(5) 0.016(4)
F11H 0.165(5) 0.126(5) 0.126(5) -0.013(4) 0.029(4) 0.084(4)
F12H 0.142(5) 0.186(6) 0.183(7) -0.126(6) 0.055(5) -0.055(5)
O4H 0.067(3) 0.048(3) 0.064(3) 0.001(2) 0.019(3) 0.001(2)
O1R 0.070(4) 0.081(4) 0.072(4) -0.014(3) 0.002(3) -0.013(3)
N2R 0.055(4) 0.076(4) 0.073(4) -0.019(3) 0.003(4) -0.007(3)
C3R 0.081(6) 0.086(6) 0.083(6) -0.041(5) 0.005(6) -0.014(5)
C4R 0.103(7) 0.100(7) 0.171(11) -0.061(7) 0.039(7) -0.009(6)
C5R 0.100(8) 0.145(9) 0.091(8) -0.050(6) 0.001(6) -0.015(6)
C6R 0.087(6) 0.069(5) 0.107(7) -0.033(5) -0.003(6) -0.011(5)
C7R 0.087(7) 0.097(7) 0.179(11) -0.064(7) -0.014(7) -0.028(5)
C8R 0.110(7) 0.072(5) 0.141(9) -0.017(6) -0.019(7) 0.000(5)
N9R 0.067(5) 0.071(4) 0.090(5) -0.017(4) 0.009(4) -0.016(4)
O10R 0.073(4) 0.091(4) 0.124(5) -0.013(4) 0.022(4) -0.022(3)
C11R 0.059(5) 0.057(4) 0.064(5) -0.018(4) -0.001(4) -0.006(4)
C12R 0.055(4) 0.060(4) 0.050(4) -0.003(4) 0.001(4) -0.007(3)
C13R 0.046(4) 0.049(4) 0.065(5) 0.000(4) 0.003(4) 0.000(3)
N14R 0.049(4) 0.040(3) 0.068(4) 0.000(3) 0.004(3) 0.001(3)
C15R 0.067(5) 0.049(4) 0.066(5) 0.004(4) 0.017(4) 0.006(4)
N16R 0.089(5) 0.053(3) 0.073(5) 0.006(3) 0.024(4) -0.002(3)
C17X 0.166(11) 0.084(6) 0.091(8) 0.018(6) 0.063(8) 0.009(6)
C18X 0.48(4) 0.172(18) 0.046(9) 0.034(9) 0.049(16) 0.03(2)
C19X 0.31(3) 0.36(3) 0.150(17) -0.01(2) -0.065(18) 0.08(3)
C17Q 0.166(11) 0.084(6) 0.091(8) 0.018(6) 0.063(8) 0.009(6)
C18Q 0.48(4) 0.172(18) 0.046(9) 0.034(9) 0.049(16) 0.03(2)
C19Q 0.31(3) 0.36(3) 0.150(17) -0.01(2) -0.065(18) 0.08(3)
Br1S 0.288(3) 0.132(3) 0.227(6) -0.0155(18) 0.058(3) 0.003(2)
C1S 0.127(19) 0.060(12) 0.24(3) -0.020(13) 0.135(19) -0.031(12)
Br2S 0.288(3) 0.132(3) 0.227(6) -0.0155(18) 0.058(3) 0.003(2)

loop_
_atom_type_symbol
_atom_type_description
_atom_type_scat_dispersion_real
_atom_type_scat_dispersion_imag
_atom_type_scat_source
C C 0.0033 0.0016 'International Tables Vol C Tables 4.2.6.8 and 6.1.1.4'
H H 0.0000 0.0000 'International Tables Vol C Tables 4.2.6.8 and 6.1.1.4'
N N 0.0061 0.0033 'International Tables Vol C Tables 4.2.6.8 and 6.1.1.4'
O O 0.0106 0.0060 'International Tables Vol C Tables 4.2.6.8 and 6.1.1.4'
F F 0.0171 0.0103 'International Tables Vol C Tables 4.2.6.8 and 6.1.1.4'
Cu Cu 0.3201 1.2651 'International Tables Vol C Tables 4.2.6.8 and 6.1.1.4'
Br Br -0.2901 2.4595 'International Tables Vol C Tables 4.2.6.8 and 6.1.1.4'

loop_
_geom_angle_atom_site_label_1
_geom_angle_atom_site_label_2
_geom_angle_atom_site_label_3
_geom_angle
_geom_angle_site_symmetry_1
_geom_angle_site_symmetry_3
_geom_angle_publ_flag
N14R Cu O4H 171.2(2) . . ?
N14R Cu O3H 89.8(2) . . ?
O4H Cu O3H 90.9(2) . . ?
N14R Cu O2H 92.7(2) . . ?
O4H Cu O2H 87.98(18) . . ?
O3H Cu O2H 170.8(2) . . ?
N14R Cu O1H 99.4(2) . . ?
O4H Cu O1H 89.5(2) . . ?
O3H Cu O1H 85.6(2) . . ?
O2H Cu O1H 85.2(2) . . ?
C2H O1H Cu 119.0(5) . . ?
F1B C1H F3B 132(5) . . ?
F1B C1H F2B 133(5) . . ?
F3B C1H F2B 84(4) . . ?
F1A C1H F3A 105.0(18) . . ?
F1A C1H F2A 103.4(15) . . ?
F3A C1H F2A 104.3(17) . . ?
F1B C1H C2H 108(3) . . ?
F3B C1H C2H 93(2) . . ?
F1A C1H C2H 116.7(12) . . ?
F2B C1H C2H 96.2(16) . . ?
F3A C1H C2H 111.5(13) . . ?
F2A C1H C2H 114.7(11) . . ?
O1H C2H C3H 126.9(8) . . ?
O1H C2H C1H 115.1(10) . . ?
C3H C2H C1H 118.0(10) . . ?
C4H C3H C2H 123.6(8) . . ?
O2H C4H C3H 130.9(7) . . ?
O2H C4H C5H 113.5(9) . . ?
C3H C4H C5H 115.5(9) . . ?
F6B C5H F5B 110.6(16) . . ?
F5A C5H F6A 101.9(17) . . ?
F6B C5H F4A 91.0(10) . . ?
F5A C5H F4A 117.1(10) . . ?
F5B C5H F4A 109.6(11) . . ?
F6A C5H F4A 99.4(11) . . ?
F6B C5H C4H 106.8(9) . . ?
F5A C5H C4H 115.1(9) . . ?
F5B C5H C4H 118.5(10) . . ?
F6A C5H C4H 102.4(8) . . ?
F4A C5H C4H 116.7(11) . . ?
C4H O2H Cu 124.5(5) . . ?
C7H O3H Cu 122.3(4) . . ?
F9A C6H F8A 107.8(14) . . ?
F8B C6H F9B 111.8(15) . . ?
F9A C6H F7A 113.5(18) . . ?
F8A C6H F7A 105.2(15) . . ?
F8B C6H F7B 114.9(16) . . ?
F9B C6H F7B 94.0(16) . . ?
F8B C6H C7H 115.3(9) . . ?
F9A C6H C7H 108.7(10) . . ?
F8A C6H C7H 114.2(10) . . ?
F9B C6H C7H 111.3(10) . . ?
F7A C6H C7H 107.6(10) . . ?
F7B C6H C7H 107.5(10) . . ?
O3H C7H C8H 128.7(6) . . ?
O3H C7H C6H 112.2(7) . . ?
C8H C7H C6H 119.1(8) . . ?
C9H C8H C7H 120.8(7) . . ?
O4H C9H C8H 128.7(7) . . ?
O4H C9H C10H 113.8(6) . . ?
C8H C9H C10H 117.5(8) . . ?
F12H C10H F11H 104.8(8) . . ?
F12H C10H F10H 107.5(8) . . ?
F11H C10H F10H 105.1(7) . . ?
F12H C10H C9H 112.0(7) . . ?
F11H C10H C9H 111.4(8) . . ?
F10H C10H C9H 115.3(7) . . ?
C9H O4H Cu 123.5(4) . . ?
O1R N2R C11R 127.0(6) . . ?
O1R N2R C3R 121.1(6) . . ?
C11R N2R C3R 111.6(6) . . ?
C4R C3R N2R 110.1(7) . . ?
C4R C3R C5R 109.3(8) . . ?
N2R C3R C5R 107.8(7) . . ?
C4R C3R C6R 115.8(9) . . ?
N2R C3R C6R 98.5(6) . . ?
C5R C3R C6R 114.7(8) . . ?
N9R C6R C8R 108.8(7) . . ?
N9R C6R C3R 100.3(7) . . ?
C8R C6R C3R 112.9(8) . . ?
N9R C6R C7R 108.6(7) . . ?
C8R C6R C7R 110.8(8) . . ?
C3R C6R C7R 114.8(8) . . ?
O10R N9R C11R 125.9(6) . . ?
O10R N9R C6R 123.5(6) . . ?
C11R N9R C6R 109.5(7) . . ?
N2R C11R N9R 109.2(6) . . ?
N2R C11R C12R 127.9(6) . . ?
N9R C11R C12R 122.8(7) . . ?
C13R C12R N16R 105.9(6) . . ?
C13R C12R C11R 127.6(6) . . ?
N16R C12R C11R 126.4(7) . . ?
C12R C13R N14R 109.6(6) . . ?
C15R N14R C13R 104.8(6) . . ?
C15R N14R Cu 126.4(4) . . ?
C13R N14R Cu 127.9(5) . . ?
N16R C15R N14R 112.0(6) . . ?
C15R N16R C12R 107.7(6) . . ?
C15R N16R C17Q 122.9(7) . . ?
C12R N16R C17Q 128.0(7) . . ?
C15R N16R C17X 122.9(7) . . ?
C12R N16R C17X 128.0(7) . . ?
N16R C17X C18X 111.8(10) . . ?
C19X C18X C17X 111.4(15) . . ?
N16R C17Q C18Q 115(4) . . ?
C19Q C18Q C17Q 115(5) . . ?
Br1S C1S Br2S 111.4(9) . . ?

loop_
_geom_bond_atom_site_label_1
_geom_bond_atom_site_label_2
_geom_bond_distance
_geom_bond_site_symmetry_2
_geom_bond_publ_flag
Cu N14R 1.943(6) . ?
Cu O4H 1.964(4) . ?
Cu O3H 1.966(4) . ?
Cu O2H 1.975(4) . ?
Cu O1H 2.282(7) . ?
O1H C2H 1.242(9) . ?
C1H F1B 1.12(6) . ?
C1H F3B 1.43(6) . ?
C1H F1A 1.251(16) . ?
C1H F2B 1.66(5) . ?
C1H F3A 1.308(15) . ?
C1H F2A 1.306(16) . ?
C1H C2H 1.548(18) . ?
C2H C3H 1.416(12) . ?
C3H C4H 1.338(12) . ?
C4H O2H 1.252(9) . ?
C4H C5H 1.528(12) . ?
C5H F6B 1.37(2) . ?
C5H F5A 1.307(19) . ?
C5H F5B 1.27(2) . ?
C5H F6A 1.43(3) . ?
C5H F4A 1.292(12) . ?
O3H C7H 1.249(9) . ?
C6H F8B 1.180(15) . ?
C6H F9A 1.232(17) . ?
C6H F8A 1.277(18) . ?
C6H F9B 1.27(2) . ?
C6H F7A 1.38(2) . ?
C6H F7B 1.38(2) . ?
C6H C7H 1.579(11) . ?
C7H C8H 1.384(10) . ?
C8H C9H 1.386(9) . ?
C9H O4H 1.232(9) . ?
C9H C10H 1.519(11) . ?
C10H F12H 1.275(9) . ?
C10H F11H 1.302(9) . ?
C10H F10H 1.299(9) . ?
O1R N2R 1.293(7) . ?
N2R C11R 1.312(8) . ?
N2R C3R 1.514(9) . ?
C3R C4R 1.507(12) . ?
C3R C5R 1.523(13) . ?
C3R C6R 1.538(12) . ?
C6R N9R 1.509(10) . ?
C6R C8R 1.505(13) . ?
C6R C7R 1.548(11) . ?
N9R O10R 1.270(7) . ?
N9R C11R 1.358(9) . ?
C11R C12R 1.448(9) . ?
C12R C13R 1.366(10) . ?
C12R N16R 1.378(8) . ?
C13R N14R 1.386(7) . ?
N14R C15R 1.336(9) . ?
C15R N16R 1.327(9) . ?
N16R C17Q 1.464(11) . ?
N16R C17X 1.464(11) . ?
C17X C18X 1.62(3) . ?
C18X C19X 1.45(3) . ?
C17Q C18Q 1.53(6) . ?
C18Q C19Q 1.47(6) . ?
Br1S C1S 1.787(19) . ?
C1S Br2S 2.056(16) . ?
